data_2215983
loop_
_publ_author_name
'Liu, Jian-Fei'
'Tang, Xiao-Fang'
'Wen, Yong-Hong'

_publ_section_title
;
 <i>N</i>,<i>N</i>-Dicyclohexyl-2-(5,7-dibromoquinolin-8-yloxy)acetamide
;
_journal_coeditor_code HG2315
_journal_issue 11
_journal_name_full 'Acta Crystallographica Section E'
_journal_page_first o4458
_journal_page_last o4458
_journal_paper_doi 10.1107/S1600536807052117
_journal_volume 63
_journal_year 2007
_chemical_formula_iupac 'C23 H28 Br2 N2 O2'
_chemical_formula_moiety 'C23 H28 Br2 N2 O2'
_chemical_formula_sum 'C23 H28 Br2 N2 O2'
_chemical_formula_weight 524.29
_chemical_name_systematic
;
<i>N</i>,<i>N</i>-Dicyclohexyl-2-(5,7-dibromoquinolin-8-yloxy)acetamide
;
_space_group_IT_number 2
_symmetry_cell_setting triclinic
_symmetry_space_group_name_Hall '-P 1'
_symmetry_space_group_name_H-M 'P -1'
_atom_sites_solution_hydrogens geom
_atom_sites_solution_primary direct
_atom_sites_solution_secondary difmap
_audit_creation_method SHELXL97
_cell_angle_alpha 72.064(3)
_cell_angle_beta 86.885(4)
_cell_angle_gamma 81.366(3)
_cell_formula_units_Z 2
_cell_length_a 9.9579(19)
_cell_length_b 10.811(2)
_cell_length_c 11.294(2)
_cell_measurement_reflns_used 1863
_cell_measurement_temperature 294(2)
_cell_measurement_theta_max 24.04
_cell_measurement_theta_min 2.30
_cell_volume 1143.6(4)
_computing_cell_refinement 'SAINT (Bruker 2001)'
_computing_data_collection 'SMART (Bruker 2001)'
_computing_data_reduction 'SAINT (Bruker 2001)'
_computing_molecular_graphics 'SHELXTL (Sheldrick, 2001)'
_computing_publication_material 'SHELXTL (Sheldrick, 2001)'
_computing_structure_refinement 'SHELXTL (Sheldrick, 2001)'
_computing_structure_solution 'SHELXTL (Sheldrick, 2001)'
_diffrn_ambient_temperature 294(2)
_diffrn_measured_fraction_theta_full 0.983
_diffrn_measured_fraction_theta_max 0.983
_diffrn_measurement_device_type 'Bruker SMART CCD area-detector'
_diffrn_measurement_method '\f and \w'
_diffrn_radiation_monochromator graphite
_diffrn_radiation_source 'fine-focus sealed tube'
_diffrn_radiation_type MoK\a
_diffrn_radiation_wavelength 0.71073
_diffrn_reflns_av_R_equivalents 0.0239
_diffrn_reflns_av_sigmaI/netI 0.0588
_diffrn_reflns_limit_h_max 12
_diffrn_reflns_limit_h_min -12
_diffrn_reflns_limit_k_max 13
_diffrn_reflns_limit_k_min -13
_diffrn_reflns_limit_l_max 14
_diffrn_reflns_limit_l_min -9
_diffrn_reflns_number 6611
_diffrn_reflns_theta_full 26.38
_diffrn_reflns_theta_max 26.38
_diffrn_reflns_theta_min 1.90
_exptl_absorpt_coefficient_mu 3.565
_exptl_absorpt_correction_T_max 0.5662
_exptl_absorpt_correction_T_min 0.4816
_exptl_absorpt_correction_type multi-scan
_exptl_absorpt_process_details '(SADABS; Sheldrick, 1996)'
_exptl_crystal_colour colourless
_exptl_crystal_density_diffrn 1.523
_exptl_crystal_density_method 'not measured'
_exptl_crystal_description column
_exptl_crystal_F_000 532
_exptl_crystal_size_max 0.24
_exptl_crystal_size_mid 0.20
_exptl_crystal_size_min 0.18
_refine_diff_density_max 0.689
_refine_diff_density_min -0.681
_refine_ls_extinction_method none
_refine_ls_goodness_of_fit_ref 1.002
_refine_ls_hydrogen_treatment constr
_refine_ls_matrix_type full
_refine_ls_number_parameters 262
_refine_ls_number_reflns 4612
_refine_ls_number_restraints 0
_refine_ls_restrained_S_all 1.002
_refine_ls_R_factor_all 0.0836
_refine_ls_R_factor_gt 0.0443
_refine_ls_shift/su_max 0.001
_refine_ls_shift/su_mean 0.000
_refine_ls_structure_factor_coef Fsqd
_refine_ls_weighting_details 'calc w=1/[\s^2^(Fo^2^)+(0.0464P)^2^+0.3567P] where P=(Fo^2^+2Fc^2^)/3'
_refine_ls_weighting_scheme calc
_refine_ls_wR_factor_gt 0.0910
_refine_ls_wR_factor_ref 0.1066
_reflns_number_gt 3053
_reflns_number_total 4612
_reflns_threshold_expression I>2\s(I)
_cod_data_source_file hg2315.cif
_cod_data_source_block I
_cod_database_code 2215983
_cod_database_fobs_code 2215983

loop_
_symmetry_equiv_pos_as_xyz
'x, y, z'
'-x, -y, -z'

loop_
_atom_site_type_symbol
_atom_site_label
_atom_site_fract_x
_atom_site_fract_y
_atom_site_fract_z
_atom_site_U_iso_or_equiv
_atom_site_adp_type
_atom_site_calc_flag
_atom_site_refinement_flags
_atom_site_occupancy
Br Br1 -0.03290(7) 0.89977(6) 0.91083(5) 0.0925(2) Uani d . 1
Br Br2 0.10028(4) 0.42835(4) 0.79360(4) 0.04862(15) Uani d . 1
O O1 0.2236(2) 0.6051(2) 0.5599(2) 0.0358(6) Uani d . 1
O O2 0.1713(2) 0.4081(2) 0.4135(2) 0.0410(6) Uani d . 1
N N1 0.2223(3) 0.8703(3) 0.4919(3) 0.0474(8) Uani d . 1
N N2 0.3227(3) 0.5463(3) 0.3177(2) 0.0295(6) Uani d . 1
C C1 0.1047(4) 0.6110(4) 0.7471(3) 0.0365(8) Uani d . 1
C C2 0.0481(4) 0.6795(4) 0.8296(3) 0.0473(10) Uani d . 1
H H2 0.0107 0.6350 0.9051 0.057 Uiso calc R 1
C C3 0.0485(4) 0.8106(4) 0.7980(4) 0.0473(10) Uani d . 1
C C4 0.1048(4) 0.8829(4) 0.6840(4) 0.0428(9) Uani d . 1
C C5 0.1102(4) 1.0194(4) 0.6452(4) 0.0556(11) Uani d . 1
H H5 0.0738 1.0697 0.6959 0.067 Uiso calc R 1
C C6 0.1677(5) 1.0771(4) 0.5353(5) 0.0618(13) Uani d . 1
H H6 0.1710 1.1671 0.5090 0.074 Uiso calc R 1
C C7 0.2225(5) 0.9988(4) 0.4616(4) 0.0591(12) Uani d . 1
H H7 0.2618 1.0399 0.3858 0.071 Uiso calc R 1
C C8 0.1632(3) 0.8124(3) 0.6027(3) 0.0355(8) Uani d . 1
C C9 0.1617(3) 0.6746(3) 0.6354(3) 0.0333(8) Uani d . 1
C C10 0.1437(3) 0.6126(3) 0.4542(3) 0.0331(8) Uani d . 1
H H10A 0.1358 0.7003 0.3955 0.040 Uiso calc R 1
H H10B 0.0531 0.5925 0.4811 0.040 Uiso calc R 1
C C11 0.2157(3) 0.5133(3) 0.3934(3) 0.0297(8) Uani d . 1
C C12 0.3800(3) 0.6695(3) 0.2997(3) 0.0296(8) Uani d . 1
H H12A 0.3322 0.7124 0.3579 0.036 Uiso calc R 1
C C13 0.3550(4) 0.7651(3) 0.1691(3) 0.0418(9) Uani d . 1
H H13A 0.3973 0.7244 0.1083 0.050 Uiso calc R 1
H H13B 0.2581 0.7849 0.1534 0.050 Uiso calc R 1
C C14 0.4123(4) 0.8913(4) 0.1546(4) 0.0498(10) Uani d . 1
H H14A 0.3619 0.9373 0.2081 0.060 Uiso calc R 1
H H14B 0.4010 0.9474 0.0693 0.060 Uiso calc R 1
C C15 0.5617(4) 0.8651(4) 0.1877(4) 0.0515(11) Uani d . 1
H H15A 0.6136 0.8272 0.1290 0.062 Uiso calc R 1
H H15B 0.5937 0.9473 0.1817 0.062 Uiso calc R 1
C C16 0.5843(4) 0.7722(4) 0.3184(4) 0.0460(10) Uani d . 1
H H16A 0.5388 0.8132 0.3777 0.055 Uiso calc R 1
H H16B 0.6807 0.7539 0.3365 0.055 Uiso calc R 1
C C17 0.5297(4) 0.6444(3) 0.3319(3) 0.0381(9) Uani d . 1
H H17A 0.5804 0.6000 0.2773 0.046 Uiso calc R 1
H H17B 0.5422 0.5874 0.4169 0.046 Uiso calc R 1
C C18 0.3855(3) 0.4595(3) 0.2438(3) 0.0308(8) Uani d . 1
H H18 0.4571 0.5041 0.1929 0.037 Uiso calc R 1
C C19 0.4553(4) 0.3268(3) 0.3240(3) 0.0372(9) Uani d . 1
H H19A 0.3885 0.2784 0.3769 0.045 Uiso calc R 1
H H19B 0.5216 0.3402 0.3770 0.045 Uiso calc R 1
C C20 0.5256(4) 0.2481(4) 0.2411(4) 0.0504(10) Uani d . 1
H H20A 0.5990 0.2922 0.1952 0.060 Uiso calc R 1
H H20B 0.5647 0.1619 0.2928 0.060 Uiso calc R 1
C C21 0.4273(4) 0.2328(4) 0.1499(4) 0.0515(11) Uani d . 1
H H21A 0.4764 0.1870 0.0957 0.062 Uiso calc R 1
H H21B 0.3597 0.1800 0.1956 0.062 Uiso calc R 1
C C22 0.3571(4) 0.3641(4) 0.0722(3) 0.0475(10) Uani d . 1
H H22A 0.2909 0.3505 0.0193 0.057 Uiso calc R 1
H H22B 0.4235 0.4127 0.0190 0.057 Uiso calc R 1
C C23 0.2861(4) 0.4444(4) 0.1531(3) 0.0433(9) Uani d . 1
H H23A 0.2478 0.5304 0.1006 0.052 Uiso calc R 1
H H23B 0.2123 0.4011 0.1992 0.052 Uiso calc R 1

loop_
_atom_site_aniso_label
_atom_site_aniso_U_11
_atom_site_aniso_U_22
_atom_site_aniso_U_33
_atom_site_aniso_U_12
_atom_site_aniso_U_13
_atom_site_aniso_U_23
Br1 0.1217(5) 0.0965(4) 0.0829(4) -0.0135(4) 0.0330(3) -0.0680(4)
Br2 0.0544(3) 0.0414(2) 0.0444(2) -0.00424(18) 0.00150(18) -0.00636(18)
O1 0.0381(14) 0.0396(14) 0.0294(12) 0.0032(11) 0.0026(11) -0.0149(11)
O2 0.0440(15) 0.0339(14) 0.0500(15) -0.0169(12) 0.0162(12) -0.0171(12)
N1 0.052(2) 0.043(2) 0.047(2) -0.0115(16) 0.0074(16) -0.0130(16)
N2 0.0311(16) 0.0291(15) 0.0309(15) -0.0071(12) 0.0090(12) -0.0130(12)
C1 0.036(2) 0.039(2) 0.035(2) -0.0027(17) -0.0009(16) -0.0137(17)
C2 0.053(3) 0.060(3) 0.035(2) -0.008(2) 0.0054(19) -0.023(2)
C3 0.048(2) 0.060(3) 0.046(2) -0.005(2) 0.0061(19) -0.036(2)
C4 0.042(2) 0.041(2) 0.052(2) -0.0027(18) -0.0025(19) -0.026(2)
C5 0.062(3) 0.049(3) 0.068(3) -0.010(2) -0.003(2) -0.035(2)
C6 0.070(3) 0.033(2) 0.086(4) -0.011(2) -0.008(3) -0.020(2)
C7 0.071(3) 0.042(3) 0.064(3) -0.021(2) 0.005(2) -0.012(2)
C8 0.034(2) 0.038(2) 0.037(2) -0.0056(16) -0.0016(16) -0.0137(17)
C9 0.0311(19) 0.039(2) 0.0314(19) -0.0004(16) 0.0014(15) -0.0160(16)
C10 0.0305(19) 0.037(2) 0.0338(19) -0.0063(16) 0.0031(15) -0.0131(16)
C11 0.0309(19) 0.0314(19) 0.0258(17) -0.0033(16) 0.0026(15) -0.0080(15)
C12 0.037(2) 0.0240(17) 0.0281(17) -0.0081(15) 0.0092(15) -0.0073(14)
C13 0.048(2) 0.035(2) 0.039(2) -0.0059(18) -0.0013(18) -0.0057(17)
C14 0.066(3) 0.031(2) 0.044(2) -0.010(2) 0.005(2) 0.0021(18)
C15 0.068(3) 0.039(2) 0.051(2) -0.026(2) 0.017(2) -0.013(2)
C16 0.054(3) 0.043(2) 0.045(2) -0.019(2) 0.0032(19) -0.0134(19)
C17 0.047(2) 0.032(2) 0.034(2) -0.0097(17) 0.0016(17) -0.0065(16)
C18 0.0334(19) 0.0321(19) 0.0295(18) -0.0074(15) 0.0065(15) -0.0128(15)
C19 0.042(2) 0.037(2) 0.035(2) -0.0034(17) 0.0000(17) -0.0164(17)
C20 0.057(3) 0.044(2) 0.051(2) 0.006(2) 0.000(2) -0.022(2)
C21 0.076(3) 0.040(2) 0.046(2) -0.008(2) 0.009(2) -0.024(2)
C22 0.062(3) 0.053(3) 0.037(2) -0.015(2) 0.0023(19) -0.0244(19)
C23 0.049(2) 0.046(2) 0.036(2) 0.0011(19) -0.0055(18) -0.0176(18)

loop_
_atom_type_symbol
_atom_type_description
_atom_type_scat_dispersion_real
_atom_type_scat_dispersion_imag
_atom_type_scat_source
C C 0.0033 0.0016 'International Tables Vol C Tables 4.2.6.8 and 6.1.1.4'
H H 0.0000 0.0000 'International Tables Vol C Tables 4.2.6.8 and 6.1.1.4'
N N 0.0061 0.0033 'International Tables Vol C Tables 4.2.6.8 and 6.1.1.4'
O O 0.0106 0.0060 'International Tables Vol C Tables 4.2.6.8 and 6.1.1.4'
Br Br -0.2901 2.4595 'International Tables Vol C Tables 4.2.6.8 and 6.1.1.4'

loop_
_geom_angle_atom_site_label_1
_geom_angle_atom_site_label_2
_geom_angle_atom_site_label_3
_geom_angle
C9 O1 C10 114.4(3)
C7 N1 C8 116.7(4)
C11 N2 C12 123.1(3)
C11 N2 C18 120.0(3)
C12 N2 C18 116.9(2)
C9 C1 C2 121.3(3)
C9 C1 Br2 120.6(3)
C2 C1 Br2 118.1(3)
C3 C2 C1 119.4(4)
C3 C2 H2 120.3
C1 C2 H2 120.3
C2 C3 C4 122.4(3)
C2 C3 Br1 117.9(3)
C4 C3 Br1 119.6(3)
C5 C4 C8 116.7(4)
C5 C4 C3 125.7(4)
C8 C4 C3 117.6(3)
C6 C5 C4 120.4(4)
C6 C5 H5 119.8
C4 C5 H5 119.8
C5 C6 C7 118.5(4)
C5 C6 H6 120.8
C7 C6 H6 120.8
N1 C7 C6 124.7(4)
N1 C7 H7 117.7
C6 C7 H7 117.7
N1 C8 C4 123.0(3)
N1 C8 C9 117.0(3)
C4 C8 C9 120.0(3)
O1 C9 C1 120.4(3)
O1 C9 C8 120.2(3)
C1 C9 C8 119.3(3)
O1 C10 C11 107.5(3)
O1 C10 H10A 110.2
C11 C10 H10A 110.2
O1 C10 H10B 110.2
C11 C10 H10B 110.2
H10A C10 H10B 108.5
O2 C11 N2 123.5(3)
O2 C11 C10 118.3(3)
N2 C11 C10 118.2(3)
N2 C12 C17 112.2(3)
N2 C12 C13 112.3(3)
C17 C12 C13 111.1(3)
N2 C12 H12A 106.9
C17 C12 H12A 106.9
C13 C12 H12A 106.9
C14 C13 C12 111.0(3)
C14 C13 H13A 109.4
C12 C13 H13A 109.4
C14 C13 H13B 109.4
C12 C13 H13B 109.4
H13A C13 H13B 108.0
C13 C14 C15 111.7(3)
C13 C14 H14A 109.3
C15 C14 H14A 109.3
C13 C14 H14B 109.3
C15 C14 H14B 109.3
H14A C14 H14B 107.9
C16 C15 C14 110.8(3)
C16 C15 H15A 109.5
C14 C15 H15A 109.5
C16 C15 H15B 109.5
C14 C15 H15B 109.5
H15A C15 H15B 108.1
C15 C16 C17 110.6(3)
C15 C16 H16A 109.5
C17 C16 H16A 109.5
C15 C16 H16B 109.5
C17 C16 H16B 109.5
H16A C16 H16B 108.1
C12 C17 C16 111.1(3)
C12 C17 H17A 109.4
C16 C17 H17A 109.4
C12 C17 H17B 109.4
C16 C17 H17B 109.4
H17A C17 H17B 108.0
N2 C18 C23 112.3(3)
N2 C18 C19 113.3(3)
C23 C18 C19 111.8(3)
N2 C18 H18 106.2
C23 C18 H18 106.2
C19 C18 H18 106.2
C18 C19 C20 110.0(3)
C18 C19 H19A 109.7
C20 C19 H19A 109.7
C18 C19 H19B 109.7
C20 C19 H19B 109.7
H19A C19 H19B 108.2
C21 C20 C19 111.6(3)
C21 C20 H20A 109.3
C19 C20 H20A 109.3
C21 C20 H20B 109.3
C19 C20 H20B 109.3
H20A C20 H20B 108.0
C22 C21 C20 111.5(3)
C22 C21 H21A 109.3
C20 C21 H21A 109.3
C22 C21 H21B 109.3
C20 C21 H21B 109.3
H21A C21 H21B 108.0
C21 C22 C23 111.6(3)
C21 C22 H22A 109.3
C23 C22 H22A 109.3
C21 C22 H22B 109.3
C23 C22 H22B 109.3
H22A C22 H22B 108.0
C18 C23 C22 110.7(3)
C18 C23 H23A 109.5
C22 C23 H23A 109.5
C18 C23 H23B 109.5
C22 C23 H23B 109.5
H23A C23 H23B 108.1

loop_
_geom_bond_atom_site_label_1
_geom_bond_atom_site_label_2
_geom_bond_distance
Br1 C3 1.902(4)
Br2 C1 1.888(4)
O1 C9 1.367(4)
O1 C10 1.446(4)
O2 C11 1.234(4)
N1 C7 1.325(5)
N1 C8 1.361(4)
N2 C11 1.349(4)
N2 C12 1.480(4)
N2 C18 1.489(4)
C1 C9 1.376(5)
C1 C2 1.405(5)
C2 C3 1.352(5)
C2 H2 0.9300
C3 C4 1.419(5)
C4 C5 1.413(5)
C4 C8 1.416(5)
C5 C6 1.346(6)
C5 H5 0.9300
C6 C7 1.398(6)
C6 H6 0.9300
C7 H7 0.9300
C8 C9 1.422(5)
C10 C11 1.519(5)
C10 H10A 0.9700
C10 H10B 0.9700
C12 C17 1.518(5)
C12 C13 1.526(5)
C12 H12A 0.9800
C13 C14 1.517(5)
C13 H13A 0.9700
C13 H13B 0.9700
C14 C15 1.517(6)
C14 H14A 0.9700
C14 H14B 0.9700
C15 C16 1.514(5)
C15 H15A 0.9700
C15 H15B 0.9700
C16 C17 1.522(5)
C16 H16A 0.9700
C16 H16B 0.9700
C17 H17A 0.9700
C17 H17B 0.9700
C18 C23 1.523(5)
C18 C19 1.526(5)
C18 H18 0.9800
C19 C20 1.527(5)
C19 H19A 0.9700
C19 H19B 0.9700
C20 C21 1.520(5)
C20 H20A 0.9700
C20 H20B 0.9700
C21 C22 1.509(5)
C21 H21A 0.9700
C21 H21B 0.9700
C22 C23 1.524(5)
C22 H22A 0.9700
C22 H22B 0.9700
C23 H23A 0.9700
C23 H23B 0.9700

loop_
_geom_hbond_atom_site_label_D
_geom_hbond_atom_site_label_H
_geom_hbond_atom_site_label_A
_geom_hbond_site_symmetry_A
_geom_hbond_distance_DH
_geom_hbond_distance_HA
_geom_hbond_distance_DA
_geom_hbond_angle_DHA
C6 H6 O2 1_565 0.93 2.49 3.420(5) 173.1
C10 H10B O2 2_566 0.97 2.47 3.409(4) 161.5

loop_
_geom_torsion_atom_site_label_1
_geom_torsion_atom_site_label_2
_geom_torsion_atom_site_label_3
_geom_torsion_atom_site_label_4
_geom_torsion
C9 C1 C2 C3 0.6(6)
Br2 C1 C2 C3 -179.3(3)
C1 C2 C3 C4 -0.2(6)
C1 C2 C3 Br1 178.6(3)
C2 C3 C4 C5 -179.3(4)
Br1 C3 C4 C5 1.9(5)
C2 C3 C4 C8 -0.7(6)
Br1 C3 C4 C8 -179.5(3)
C8 C4 C5 C6 0.5(6)
C3 C4 C5 C6 179.2(4)
C4 C5 C6 C7 -0.5(6)
C8 N1 C7 C6 0.6(6)
C5 C6 C7 N1 -0.1(7)
C7 N1 C8 C4 -0.5(5)
C7 N1 C8 C9 179.5(3)
C5 C4 C8 N1 0.0(5)
C3 C4 C8 N1 -178.8(3)
C5 C4 C8 C9 179.9(3)
C3 C4 C8 C9 1.1(5)
C10 O1 C9 C1 103.1(3)
C10 O1 C9 C8 -80.8(4)
C2 C1 C9 O1 176.0(3)
Br2 C1 C9 O1 -4.1(4)
C2 C1 C9 C8 -0.1(5)
Br2 C1 C9 C8 179.8(3)
N1 C8 C9 O1 3.0(5)
C4 C8 C9 O1 -177.0(3)
N1 C8 C9 C1 179.2(3)
C4 C8 C9 C1 -0.8(5)
C9 O1 C10 C11 -170.7(3)
C12 N2 C11 O2 -176.4(3)
C18 N2 C11 O2 5.9(5)
C12 N2 C11 C10 5.4(5)
C18 N2 C11 C10 -172.4(3)
O1 C10 C11 O2 101.8(3)
O1 C10 C11 N2 -79.8(4)
C11 N2 C12 C17 122.6(3)
C18 N2 C12 C17 -59.6(4)
C11 N2 C12 C13 -111.4(3)
C18 N2 C12 C13 66.4(4)
N2 C12 C13 C14 178.8(3)
C17 C12 C13 C14 -54.6(4)
C12 C13 C14 C15 54.8(4)
C13 C14 C15 C16 -56.1(4)
C14 C15 C16 C17 56.8(4)
N2 C12 C17 C16 -177.4(3)
C13 C12 C17 C16 56.0(4)
C15 C16 C17 C12 -57.1(4)
C11 N2 C18 C23 61.3(4)
C12 N2 C18 C23 -116.6(3)
C11 N2 C18 C19 -66.6(4)
C12 N2 C18 C19 115.5(3)
N2 C18 C19 C20 -175.9(3)
C23 C18 C19 C20 55.9(4)
C18 C19 C20 C21 -55.4(4)
C19 C20 C21 C22 55.6(4)
C20 C21 C22 C23 -55.1(5)
N2 C18 C23 C22 175.4(3)
C19 C18 C23 C22 -55.9(4)
C21 C22 C23 C18 55.0(4)

loop_
_cod_related_entry_id
_cod_related_entry_database
_cod_related_entry_code
1 ChemSpider 21121257
